data_7000441
loop_
_publ_author_name
'Kirchmann, Marius'
'G\"adt, Torben'
'Schappacher, Falko M.'
'P\"ottgen, Rainer'
'Weigend, Florian'
'Wesemann, Lars'

_publ_section_title
;
 Partial double bond character in chalcogen compounds of
 stanna-closo-dodecaborate
;
_journal_coden_ASTM DTARAF
_journal_issue 6
_journal_name_full 'Dalton Transactions'
_journal_page_first 1055
_journal_page_last 1062
_journal_paper_doi 10.1039/b814936d
_journal_year 2009
_chemical_formula_moiety '2(C7 H18 N), B11 H11 Se Sn, C2 H3 N'
_chemical_formula_sum 'C16 H50 B11 N3 Se Sn'
_chemical_formula_weight 601.15
_space_group_IT_number 14
_symmetry_cell_setting monoclinic
_symmetry_space_group_name_Hall '-P 2yn'
_symmetry_space_group_name_H-M 'P 1 21/n 1'
_atom_sites_solution_hydrogens geom
_atom_sites_solution_primary direct
_atom_sites_solution_secondary difmap
_audit_creation_method SHELXL-97
_cell_angle_alpha 90.00
_cell_angle_beta 92.342(4)
_cell_angle_gamma 90.00
_cell_formula_units_Z 4
_cell_length_a 13.3974(7)
_cell_length_b 14.1165(5)
_cell_length_c 16.2152(8)
_cell_measurement_temperature 173(2)
_cell_volume 3064.1(2)
_computing_cell_refinement 'Stoe X-Area 1.26'
_computing_data_collection 'Stoe X-Area 1.26'
_computing_data_reduction 'SToe X-Area 1.26'
_computing_molecular_graphics 'ORTEP 3'
_computing_publication_material 'SHELXL-97 (Sheldrick, 1997)'
_computing_structure_refinement 'SHELXL-97 (Sheldrick, 1997)'
_computing_structure_solution 'SHELXS-97 (Sheldrick, 1990)'
_diffrn_ambient_temperature 173(2)
_diffrn_measured_fraction_theta_full 0.987
_diffrn_measured_fraction_theta_max 0.987
_diffrn_measurement_device_type 'Stoe IPDS 2T'
_diffrn_measurement_method \w-scans
_diffrn_radiation_monochromator graphite
_diffrn_radiation_source 'fine-focus sealed tube'
_diffrn_radiation_type MoK\a
_diffrn_radiation_wavelength 0.71073
_diffrn_reflns_av_R_equivalents 0.1046
_diffrn_reflns_av_sigmaI/netI 0.0556
_diffrn_reflns_limit_h_max 16
_diffrn_reflns_limit_h_min -15
_diffrn_reflns_limit_k_max 16
_diffrn_reflns_limit_k_min -16
_diffrn_reflns_limit_l_max 19
_diffrn_reflns_limit_l_min -19
_diffrn_reflns_number 31458
_diffrn_reflns_theta_full 25.35
_diffrn_reflns_theta_max 25.35
_diffrn_reflns_theta_min 5.73
_exptl_absorpt_coefficient_mu 2.032
_exptl_absorpt_correction_T_max 0.8554
_exptl_absorpt_correction_T_min 0.5476
_exptl_absorpt_correction_type numerical
_exptl_absorpt_process_details 'Stoe X-Red, X-Shape'
_exptl_crystal_colour yellow
_exptl_crystal_density_diffrn 1.303
_exptl_crystal_density_method 'not measured'
_exptl_crystal_description bloc
_exptl_crystal_F_000 1224
_exptl_crystal_size_max 0.2
_exptl_crystal_size_mid 0.15
_exptl_crystal_size_min 0.1
_refine_diff_density_max 1.511
_refine_diff_density_min -1.366
_refine_diff_density_rms 0.103
_refine_ls_extinction_method none
_refine_ls_goodness_of_fit_ref 1.181
_refine_ls_hydrogen_treatment constr
_refine_ls_matrix_type full
_refine_ls_number_parameters 278
_refine_ls_number_reflns 5521
_refine_ls_number_restraints 28
_refine_ls_restrained_S_all 1.204
_refine_ls_R_factor_all 0.1002
_refine_ls_R_factor_gt 0.0719
_refine_ls_shift/su_max 0.001
_refine_ls_shift/su_mean 0.000
_refine_ls_structure_factor_coef Fsqd
_refine_ls_weighting_details 'calc w=1/[\s^2^(Fo^2^)+(0.0208P)^2^+15.9064P] where P=(Fo^2^+2Fc^2^)/3'
_refine_ls_weighting_scheme calc
_refine_ls_wR_factor_gt 0.1224
_refine_ls_wR_factor_ref 0.1320
_reflns_number_gt 4231
_reflns_number_total 5521
_reflns_threshold_expression >2sigma(I)
_cod_data_source_file B814936D.txt
_cod_data_source_block compound4
_cod_original_sg_symbol_H-M 'P 21/n'
_cod_database_code 7000441

loop_
_symmetry_equiv_pos_as_xyz
'x, y, z'
'-x+1/2, y+1/2, -z+1/2'
'-x, -y, -z'
'x-1/2, -y-1/2, z-1/2'

loop_
_atom_site_label
_atom_site_type_symbol
_atom_site_fract_x
_atom_site_fract_y
_atom_site_fract_z
_atom_site_U_iso_or_equiv
_atom_site_adp_type
_atom_site_occupancy
_atom_site_symmetry_multiplicity
_atom_site_calc_flag
_atom_site_refinement_flags
_atom_site_disorder_assembly
_atom_site_disorder_group
C11 C 0.5644(6) 0.5313(6) 0.3362(5) 0.0461(19) Uani 1 1 d . . .
H11A H 0.5869 0.4927 0.3828 0.055 Uiso 1 1 calc R . .
H11B H 0.6227 0.5474 0.3054 0.055 Uiso 1 1 calc R . .
C12 C 0.5201(7) 0.6212(7) 0.3684(6) 0.070(3) Uani 1 1 d . . .
H12A H 0.5693 0.6539 0.4024 0.106 Uiso 1 1 calc R . .
H12B H 0.4635 0.6062 0.4004 0.106 Uiso 1 1 calc R . .
H12C H 0.4992 0.6610 0.3228 0.106 Uiso 1 1 calc R . .
C13 C 0.3978(6) 0.4517(7) 0.3227(5) 0.055(2) Uani 1 1 d . . .
H13A H 0.3636 0.5111 0.3320 0.067 Uiso 1 1 calc R . .
H13B H 0.3558 0.4146 0.2848 0.067 Uiso 1 1 calc R . .
C14 C 0.4073(8) 0.4000(8) 0.4025(6) 0.083(3) Uani 1 1 d . . .
H14A H 0.3422 0.3897 0.4233 0.124 Uiso 1 1 calc R . .
H14B H 0.4466 0.4369 0.4415 0.124 Uiso 1 1 calc R . .
H14C H 0.4394 0.3402 0.3942 0.124 Uiso 1 1 calc R . .
C15 C 0.5452(7) 0.3813(6) 0.2609(5) 0.060(2) Uani 1 1 d . . .
H15A H 0.5673 0.3511 0.3121 0.072 Uiso 1 1 calc R . .
H15B H 0.4960 0.3401 0.2340 0.072 Uiso 1 1 calc R . .
C16 C 0.6320(7) 0.3883(7) 0.2073(5) 0.068(3) Uani 1 1 d . . .
H16A H 0.6582 0.3262 0.1979 0.102 Uiso 1 1 calc R . .
H16B H 0.6828 0.4269 0.2339 0.102 Uiso 1 1 calc R . .
H16C H 0.6112 0.4164 0.1555 0.102 Uiso 1 1 calc R . .
C17 C 0.4684(6) 0.5259(6) 0.2032(4) 0.0414(18) Uani 1 1 d . . .
H17A H 0.4232 0.4886 0.1692 0.062 Uiso 1 1 calc R . .
H17B H 0.5281 0.5380 0.1740 0.062 Uiso 1 1 calc R . .
H17C H 0.4373 0.5850 0.2162 0.062 Uiso 1 1 calc R . .
C31 C 0.7081(9) 0.2561(12) 0.0224(9) 0.098(4) Uani 1 1 d . . .
C32 C 0.6767(8) 0.3375(8) -0.0236(6) 0.071(3) Uani 1 1 d . . .
H32A H 0.7044 0.3933 0.0022 0.107 Uiso 1 1 calc R . .
H32B H 0.6051 0.3414 -0.0251 0.107 Uiso 1 1 calc R . .
H32C H 0.6993 0.3327 -0.0788 0.107 Uiso 1 1 calc R . .
B2 B 0.3017(6) 0.7049(6) 0.5180(5) 0.0379(19) Uani 1 1 d . . .
H2 H 0.3519 0.6434 0.5154 0.046 Uiso 1 1 calc R . .
B3 B 0.3402(6) 0.8297(6) 0.4870(5) 0.0327(17) Uani 1 1 d . . .
H3 H 0.4145 0.8470 0.4647 0.039 Uiso 1 1 calc R . .
B4 B 0.2229(6) 0.8954(6) 0.4528(4) 0.0319(17) Uani 1 1 d . . .
H4 H 0.2234 0.9543 0.4085 0.038 Uiso 1 1 calc R . .
B5 B 0.1128(6) 0.8122(6) 0.4621(5) 0.0370(19) Uani 1 1 d . . .
H5 H 0.0435 0.8186 0.4237 0.044 Uiso 1 1 calc R . .
B6 B 0.1605(7) 0.6948(6) 0.5009(5) 0.041(2) Uani 1 1 d . . .
H6 H 0.1218 0.6276 0.4870 0.049 Uiso 1 1 calc R . .
B7 B 0.3240(6) 0.7962(6) 0.5904(5) 0.0366(18) Uani 1 1 d . . .
H7 H 0.3903 0.7919 0.6326 0.044 Uiso 1 1 calc R . .
B8 B 0.2763(6) 0.9072(6) 0.5528(5) 0.0365(19) Uani 1 1 d . . .
H8 H 0.3115 0.9749 0.5709 0.044 Uiso 1 1 calc R . .
B9 B 0.1447(6) 0.8974(7) 0.5380(5) 0.039(2) Uani 1 1 d . . .
H9 H 0.0950 0.9584 0.5462 0.047 Uiso 1 1 calc R . .
B10 B 0.1101(6) 0.7811(7) 0.5669(5) 0.042(2) Uani 1 1 d . . .
H10 H 0.0379 0.7669 0.5944 0.051 Uiso 1 1 calc R . .
B11 B 0.2195(6) 0.7182(6) 0.5985(5) 0.0396(19) Uani 1 1 d . . .
H11 H 0.2182 0.6630 0.6463 0.048 Uiso 1 1 calc R . .
B12 B 0.2067(6) 0.8395(7) 0.6230(5) 0.042(2) Uani 1 1 d . . .
H12 H 0.1974 0.8631 0.6869 0.050 Uiso 1 1 calc R . .
Se Se 0.25847(7) 0.71574(6) 0.24509(5) 0.0475(2) Uani 1 1 d . . .
Sn Sn 0.24221(4) 0.75201(4) 0.38836(3) 0.03655(15) Uani 1 1 d . . .
N1 N 0.4947(4) 0.4732(4) 0.2815(3) 0.0329(12) Uani 1 1 d . . .
N2 N 0.0170(5) 0.4844(5) 0.2587(5) 0.0586(19) Uiso 1 1 d DU . .
N3 N 0.7343(13) 0.1905(12) 0.0602(10) 0.168(7) Uani 1 1 d . . .
C22B C -0.054(2) 0.3511(14) 0.2126(16) 0.071(6) Uiso 0.456(11) 1 d PDU A 1
H23A H -0.1123 0.3164 0.1947 0.107 Uiso 0.456(11) 1 calc PR A 1
H23B H -0.0231 0.3209 0.2603 0.107 Uiso 0.456(11) 1 calc PR A 1
H23C H -0.0073 0.3524 0.1690 0.107 Uiso 0.456(11) 1 calc PR A 1
C21B C -0.0829(10) 0.4519(11) 0.2343(10) 0.043(4) Uiso 0.456(11) 1 d PDU A 1
H24A H -0.1112 0.4863 0.1872 0.052 Uiso 0.456(11) 1 calc PR A 1
H24B H -0.1282 0.4542 0.2795 0.052 Uiso 0.456(11) 1 calc PR A 1
C23B C 0.053(2) 0.5119(19) 0.1714(13) 0.084(8) Uiso 0.456(11) 1 d PDU A 1
H22A H 0.1209 0.5340 0.1762 0.126 Uiso 0.456(11) 1 calc PR A 1
H22B H 0.0112 0.5611 0.1484 0.126 Uiso 0.456(11) 1 calc PR A 1
H22C H 0.0496 0.4574 0.1360 0.126 Uiso 0.456(11) 1 calc PR A 1
C25B C 0.042(2) 0.4242(18) 0.3323(14) 0.093(8) Uiso 0.456(11) 1 d PDU A 1
H24C H -0.0165 0.4239 0.3652 0.111 Uiso 0.456(11) 1 calc PR A 1
H24D H 0.0498 0.3602 0.3118 0.111 Uiso 0.456(11) 1 calc PR A 1
C24B C 0.124(2) 0.440(2) 0.3878(18) 0.103(9) Uiso 0.456(11) 1 d PDU A 1
H25A H 0.1257 0.3920 0.4297 0.155 Uiso 0.456(11) 1 calc PR A 1
H25B H 0.1177 0.5012 0.4130 0.155 Uiso 0.456(11) 1 calc PR A 1
H25C H 0.1850 0.4379 0.3585 0.155 Uiso 0.456(11) 1 calc PR A 1
C27B C -0.0670(17) 0.6071(18) 0.3564(14) 0.082(5) Uiso 0.456(11) 1 d PDU A 1
H37A H -0.0692 0.6729 0.3714 0.123 Uiso 0.456(11) 1 calc PR A 1
H37B H -0.0415 0.5708 0.4026 0.123 Uiso 0.456(11) 1 calc PR A 1
H37C H -0.1331 0.5857 0.3407 0.123 Uiso 0.456(11) 1 calc PR A 1
C26B C -0.0042(19) 0.5955(13) 0.2896(14) 0.082(5) Uiso 0.456(11) 1 d PDU A 1
H35A H 0.0597 0.6245 0.3044 0.098 Uiso 0.456(11) 1 calc PR A 1
H35B H -0.0330 0.6305 0.2429 0.098 Uiso 0.456(11) 1 calc PR A 1
C23A C -0.0200(17) 0.3820(13) 0.2420(15) 0.099(8) Uiso 0.544(11) 1 d PDU A 2
H40A H 0.0378 0.3449 0.2280 0.119 Uiso 0.544(11) 1 calc PR A 2
H40B H -0.0424 0.3574 0.2940 0.119 Uiso 0.544(11) 1 calc PR A 2
C24A C -0.0990(15) 0.3618(14) 0.1791(12) 0.070(5) Uiso 0.544(11) 1 d PDU A 2
H41A H -0.1119 0.2949 0.1776 0.106 Uiso 0.544(11) 1 calc PR A 2
H41B H -0.0781 0.3824 0.1262 0.106 Uiso 0.544(11) 1 calc PR A 2
H41C H -0.1589 0.3948 0.1926 0.106 Uiso 0.544(11) 1 calc PR A 2
C25A C -0.0664(13) 0.5362(14) 0.2815(12) 0.079(6) Uiso 0.544(11) 1 d PDU A 2
H21A H -0.0982 0.5040 0.3255 0.118 Uiso 0.544(11) 1 calc PR A 2
H21B H -0.1126 0.5421 0.2349 0.118 Uiso 0.544(11) 1 calc PR A 2
H21C H -0.0457 0.5981 0.2998 0.118 Uiso 0.544(11) 1 calc PR A 2
C26A C 0.0982(11) 0.4647(12) 0.3255(8) 0.049(4) Uiso 0.544(11) 1 d PDU A 2
H27A H 0.1388 0.4115 0.3094 0.059 Uiso 0.544(11) 1 calc PR A 2
H27B H 0.1412 0.5196 0.3326 0.059 Uiso 0.544(11) 1 calc PR A 2
C27A C 0.050(2) 0.4429(18) 0.4047(13) 0.103(8) Uiso 0.544(11) 1 d PDU A 2
H23D H 0.1005 0.4311 0.4471 0.154 Uiso 0.544(11) 1 calc PR A 2
H23E H 0.0084 0.3878 0.3976 0.154 Uiso 0.544(11) 1 calc PR A 2
H23F H 0.0097 0.4957 0.4203 0.154 Uiso 0.544(11) 1 calc PR A 2
C21A C 0.0575(10) 0.5500(10) 0.1164(8) 0.038(3) Uiso 0.544(11) 1 d PU A 2
H21D H 0.1121 0.5567 0.0802 0.057 Uiso 0.544(11) 1 calc PR A 2
H21E H 0.0333 0.6116 0.1309 0.057 Uiso 0.544(11) 1 calc PR A 2
H21F H 0.0046 0.5148 0.0888 0.057 Uiso 0.544(11) 1 calc PR A 2
C22A C 0.0933(11) 0.4972(10) 0.1949(8) 0.037(4) Uiso 0.544(11) 1 d PDU A 2
H22D H 0.1171 0.4352 0.1791 0.044 Uiso 0.544(11) 1 calc PR A 2
H22E H 0.1496 0.5314 0.2197 0.044 Uiso 0.544(11) 1 calc PR A 2

loop_
_atom_site_aniso_label
_atom_site_aniso_U_11
_atom_site_aniso_U_22
_atom_site_aniso_U_33
_atom_site_aniso_U_23
_atom_site_aniso_U_13
_atom_site_aniso_U_12
C11 0.040(5) 0.059(5) 0.038(4) 0.001(4) -0.001(3) -0.008(4)
C12 0.071(7) 0.073(7) 0.066(6) -0.021(5) -0.019(5) -0.005(5)
C13 0.037(5) 0.069(6) 0.060(5) 0.008(4) 0.002(4) -0.011(4)
C14 0.073(7) 0.113(9) 0.062(6) 0.036(6) 0.006(5) -0.034(6)
C15 0.079(7) 0.041(5) 0.058(5) 0.007(4) -0.009(5) 0.020(4)
C16 0.070(6) 0.087(7) 0.047(5) -0.004(5) -0.001(4) 0.041(5)
C17 0.047(5) 0.046(4) 0.031(4) 0.009(3) -0.004(3) 0.009(4)
C31 0.085(8) 0.105(11) 0.102(9) -0.050(9) 0.003(7) 0.035(8)
C32 0.071(7) 0.078(8) 0.067(6) -0.022(5) 0.019(5) -0.009(6)
B2 0.039(5) 0.038(5) 0.036(4) 0.005(4) 0.001(4) 0.006(4)
B3 0.025(4) 0.035(5) 0.037(4) 0.003(3) -0.001(3) 0.000(3)
B4 0.035(4) 0.034(4) 0.027(4) 0.000(3) 0.001(3) 0.003(3)
B5 0.032(4) 0.043(5) 0.036(4) 0.004(3) 0.005(3) -0.002(4)
B6 0.040(5) 0.042(5) 0.041(5) 0.004(4) 0.001(4) -0.012(4)
B7 0.034(4) 0.045(5) 0.031(4) 0.008(3) -0.003(3) 0.004(4)
B8 0.042(5) 0.038(5) 0.030(4) -0.003(3) -0.004(3) -0.003(4)
B9 0.031(4) 0.054(6) 0.033(4) -0.002(4) 0.006(3) 0.009(4)
B10 0.033(4) 0.056(6) 0.038(4) 0.011(4) 0.008(3) -0.003(4)
B11 0.043(5) 0.034(5) 0.042(5) 0.012(3) 0.000(4) 0.000(4)
B12 0.037(5) 0.056(6) 0.031(4) -0.001(4) -0.003(3) 0.003(4)
Se 0.0579(5) 0.0515(5) 0.0331(4) -0.0090(3) 0.0028(3) 0.0081(4)
Sn 0.0408(3) 0.0382(3) 0.0307(2) -0.0019(2) 0.00189(17) 0.0040(3)
N1 0.031(3) 0.039(3) 0.029(3) 0.003(2) -0.001(2) 0.000(3)
N3 0.196(16) 0.157(14) 0.150(13) -0.015(10) -0.011(11) 0.102(13)

loop_
_atom_type_symbol
_atom_type_description
_atom_type_scat_dispersion_real
_atom_type_scat_dispersion_imag
_atom_type_scat_source
C C 0.0033 0.0016 'International Tables Vol C Tables 4.2.6.8 and 6.1.1.4'
H H 0.0000 0.0000 'International Tables Vol C Tables 4.2.6.8 and 6.1.1.4'
B B 0.0013 0.0007 'International Tables Vol C Tables 4.2.6.8 and 6.1.1.4'
Se Se -0.0929 2.2259 'International Tables Vol C Tables 4.2.6.8 and 6.1.1.4'
Sn Sn -0.6537 1.4246 'International Tables Vol C Tables 4.2.6.8 and 6.1.1.4'
N N 0.0061 0.0033 'International Tables Vol C Tables 4.2.6.8 and 6.1.1.4'

loop_
_geom_angle_atom_site_label_1
_geom_angle_atom_site_label_2
_geom_angle_atom_site_label_3
_geom_angle
_geom_angle_site_symmetry_1
_geom_angle_site_symmetry_3
_geom_angle_publ_flag
C12 C11 N1 114.8(7) . . ?
C12 C11 H11A 108.6 . . ?
N1 C11 H11A 108.6 . . ?
C12 C11 H11B 108.6 . . ?
N1 C11 H11B 108.6 . . ?
H11A C11 H11B 107.5 . . ?
C11 C12 H12A 109.5 . . ?
C11 C12 H12B 109.5 . . ?
H12A C12 H12B 109.5 . . ?
C11 C12 H12C 109.5 . . ?
H12A C12 H12C 109.5 . . ?
H12B C12 H12C 109.5 . . ?
C14 C13 N1 116.0(7) . . ?
C14 C13 H13A 108.3 . . ?
N1 C13 H13A 108.3 . . ?
C14 C13 H13B 108.3 . . ?
N1 C13 H13B 108.3 . . ?
H13A C13 H13B 107.4 . . ?
C13 C14 H14A 109.5 . . ?
C13 C14 H14B 109.5 . . ?
H14A C14 H14B 109.5 . . ?
C13 C14 H14C 109.5 . . ?
H14A C14 H14C 109.5 . . ?
H14B C14 H14C 109.5 . . ?
C16 C15 N1 116.3(7) . . ?
C16 C15 H15A 108.2 . . ?
N1 C15 H15A 108.2 . . ?
C16 C15 H15B 108.2 . . ?
N1 C15 H15B 108.2 . . ?
H15A C15 H15B 107.4 . . ?
C15 C16 H16A 109.5 . . ?
C15 C16 H16B 109.5 . . ?
H16A C16 H16B 109.5 . . ?
C15 C16 H16C 109.5 . . ?
H16A C16 H16C 109.5 . . ?
H16B C16 H16C 109.5 . . ?
N1 C17 H17A 109.5 . . ?
N1 C17 H17B 109.5 . . ?
H17A C17 H17B 109.5 . . ?
N1 C17 H17C 109.5 . . ?
H17A C17 H17C 109.5 . . ?
H17B C17 H17C 109.5 . . ?
N3 C31 C32 179.3(17) . . ?
C31 C32 H32A 109.5 . . ?
C31 C32 H32B 109.5 . . ?
H32A C32 H32B 109.5 . . ?
C31 C32 H32C 109.5 . . ?
H32A C32 H32C 109.5 . . ?
H32B C32 H32C 109.5 . . ?
B11 B2 B7 61.3(5) . . ?
B11 B2 B6 57.7(5) . . ?
B7 B2 B6 107.0(6) . . ?
B11 B2 B3 106.4(6) . . ?
B7 B2 B3 57.3(4) . . ?
B6 B2 B3 107.9(5) . . ?
B11 B2 Sn 116.2(5) . . ?
B7 B2 Sn 116.0(5) . . ?
B6 B2 Sn 65.6(3) . . ?
B3 B2 Sn 65.3(3) . . ?
B11 B2 H2 121.1 . . ?
B7 B2 H2 121.1 . . ?
B6 B2 H2 122.6 . . ?
B3 B2 H2 123.2 . . ?
Sn B2 H2 112.4 . . ?
B7 B3 B8 60.8(5) . . ?
B7 B3 B4 106.1(5) . . ?
B8 B3 B4 57.1(4) . . ?
B7 B3 B2 57.1(4) . . ?
B8 B3 B2 105.6(5) . . ?
B4 B3 B2 107.4(5) . . ?
B7 B3 Sn 116.3(5) . . ?
B8 B3 Sn 115.8(5) . . ?
B4 B3 Sn 65.5(3) . . ?
B2 B3 Sn 65.9(3) . . ?
B7 B3 H3 121.3 . . ?
B8 B3 H3 121.8 . . ?
B4 B3 H3 123.2 . . ?
B2 B3 H3 123.3 . . ?
Sn B3 H3 112.0 . . ?
B8 B4 B9 60.6(5) . . ?
B8 B4 B3 58.1(4) . . ?
B9 B4 B3 106.9(5) . . ?
B8 B4 B5 106.0(5) . . ?
B9 B4 B5 57.3(4) . . ?
B3 B4 B5 108.3(5) . . ?
B8 B4 Sn 117.1(5) . . ?
B9 B4 Sn 116.8(5) . . ?
B3 B4 Sn 66.0(3) . . ?
B5 B4 Sn 66.0(3) . . ?
B8 B4 H4 121.3 . . ?
B9 B4 H4 121.3 . . ?
B3 B4 H4 122.4 . . ?
B5 B4 H4 123.1 . . ?
Sn B4 H4 111.4 . . ?
B10 B5 B9 60.6(5) . . ?
B10 B5 B6 58.3(5) . . ?
B9 B5 B6 107.4(6) . . ?
B10 B5 B4 106.2(6) . . ?
B9 B5 B4 57.7(4) . . ?
B6 B5 B4 108.6(5) . . ?
B10 B5 Sn 117.0(5) . . ?
B9 B5 Sn 116.6(5) . . ?
B6 B5 Sn 66.1(4) . . ?
B4 B5 Sn 65.4(3) . . ?
B10 B5 H5 121.2 . . ?
B9 B5 H5 121.1 . . ?
B6 B5 H5 122.0 . . ?
B4 B5 H5 123.1 . . ?
Sn B5 H5 111.8 . . ?
B11 B6 B10 60.0(5) . . ?
B11 B6 B5 105.6(6) . . ?
B10 B6 B5 57.5(5) . . ?
B11 B6 B2 56.8(4) . . ?
B10 B6 B2 105.1(6) . . ?
B5 B6 B2 107.7(5) . . ?
B11 B6 Sn 115.6(5) . . ?
B10 B6 Sn 116.1(5) . . ?
B5 B6 Sn 65.9(3) . . ?
B2 B6 Sn 65.8(3) . . ?
B11 B6 H6 122.2 . . ?
B10 B6 H6 121.9 . . ?
B5 B6 H6 122.9 . . ?
B2 B6 H6 123.4 . . ?
Sn B6 H6 112.0 . . ?
B2 B7 B3 65.6(5) . . ?
B2 B7 B12 108.7(6) . . ?
B3 B7 B12 109.4(6) . . ?
B2 B7 B11 59.2(5) . . ?
B3 B7 B11 111.2(6) . . ?
B12 B7 B11 59.3(5) . . ?
B2 B7 B8 111.4(6) . . ?
B3 B7 B8 59.8(4) . . ?
B12 B7 B8 59.7(5) . . ?
B11 B7 B8 107.1(6) . . ?
B2 B7 H7 119.0 . . ?
B3 B7 H7 118.5 . . ?
B12 B7 H7 122.2 . . ?
B11 B7 H7 122.3 . . ?
B8 B7 H7 121.8 . . ?
B4 B8 B3 64.8(4) . . ?
B4 B8 B9 60.1(4) . . ?
B3 B8 B9 111.8(6) . . ?
B4 B8 B12 109.6(6) . . ?
B3 B8 B12 109.4(6) . . ?
B9 B8 B12 60.0(5) . . ?
B4 B8 B7 111.0(6) . . ?
B3 B8 B7 59.4(4) . . ?
B9 B8 B7 108.4(6) . . ?
B12 B8 B7 60.0(5) . . ?
B4 B8 H8 119.0 . . ?
B3 B8 H8 119.0 . . ?
B9 B8 H8 121.1 . . ?
B12 B8 H8 121.7 . . ?
B7 B8 H8 121.7 . . ?
B5 B9 B4 65.0(4) . . ?
B5 B9 B10 59.6(5) . . ?
B4 B9 B10 111.1(6) . . ?
B5 B9 B8 111.0(6) . . ?
B4 B9 B8 59.3(4) . . ?
B10 B9 B8 107.8(6) . . ?
B5 B9 B12 108.7(6) . . ?
B4 B9 B12 109.0(6) . . ?
B10 B9 B12 59.3(5) . . ?
B8 B9 B12 60.1(5) . . ?
B5 B9 H9 119.2 . . ?
B4 B9 H9 119.2 . . ?
B10 B9 H9 121.8 . . ?
B8 B9 H9 121.7 . . ?
B12 B9 H9 122.2 . . ?
B5 B10 B12 109.8(6) . . ?
B5 B10 B11 110.9(6) . . ?
B12 B10 B11 60.1(5) . . ?
B5 B10 B6 64.2(5) . . ?
B12 B10 B6 110.2(6) . . ?
B11 B10 B6 60.0(5) . . ?
B5 B10 B9 59.8(5) . . ?
B12 B10 B9 60.4(5) . . ?
B11 B10 B9 108.5(6) . . ?
B6 B10 B9 111.5(6) . . ?
B5 B10 H10 119.4 . . ?
B12 B10 H10 121.1 . . ?
B11 B10 H10 121.5 . . ?
B6 B10 H10 118.9 . . ?
B9 B10 H10 121.2 . . ?
B2 B11 B12 109.9(6) . . ?
B2 B11 B10 112.1(6) . . ?
B12 B11 B10 59.6(5) . . ?
B2 B11 B6 65.5(5) . . ?
B12 B11 B6 109.7(6) . . ?
B10 B11 B6 60.0(5) . . ?
B2 B11 B7 59.6(5) . . ?
B12 B11 B7 60.3(5) . . ?
B10 B11 B7 108.1(6) . . ?
B6 B11 B7 111.8(6) . . ?
B2 B11 H11 118.5 . . ?
B12 B11 H11 121.7 . . ?
B10 B11 H11 121.5 . . ?
B6 B11 H11 118.5 . . ?
B7 B11 H11 121.5 . . ?
B10 B12 B11 60.3(5) . . ?
B10 B12 B9 60.2(5) . . ?
B11 B12 B9 108.5(6) . . ?
B10 B12 B8 108.4(6) . . ?
B11 B12 B8 108.6(6) . . ?
B9 B12 B8 59.9(5) . . ?
B10 B12 B7 108.9(6) . . ?
B11 B12 B7 60.5(5) . . ?
B9 B12 B7 108.5(6) . . ?
B8 B12 B7 60.3(5) . . ?
B10 B12 H12 121.3 . . ?
B11 B12 H12 121.3 . . ?
B9 B12 H12 121.6 . . ?
B8 B12 H12 121.6 . . ?
B7 B12 H12 121.1 . . ?
B4 Sn B3 48.5(3) . . ?
B4 Sn B5 48.6(3) . . ?
B3 Sn B5 83.3(3) . . ?
B4 Sn B6 83.3(3) . . ?
B3 Sn B6 83.9(3) . . ?
B5 Sn B6 47.9(3) . . ?
B4 Sn B2 83.2(3) . . ?
B3 Sn B2 48.8(3) . . ?
B5 Sn B2 82.7(3) . . ?
B6 Sn B2 48.7(3) . . ?
B4 Sn Se 130.20(19) . . ?
B3 Sn Se 134.6(2) . . ?
B5 Sn Se 132.9(2) . . ?
B6 Sn Se 139.0(2) . . ?
B2 Sn Se 141.0(2) . . ?
C17 N1 C11 110.2(6) . . ?
C17 N1 C15 109.3(6) . . ?
C11 N1 C15 109.0(6) . . ?
C17 N1 C13 107.3(6) . . ?
C11 N1 C13 111.8(6) . . ?
C15 N1 C13 109.1(6) . . ?
C25A N2 C21B 60.0(11) . . ?
C25A N2 C25B 104.1(15) . . ?
C21B N2 C25B 102.3(13) . . ?
C25A N2 C22A 134.2(12) . . ?
C21B N2 C22A 119.9(10) . . ?
C25B N2 C22A 118.9(14) . . ?
C25A N2 C26A 117.4(11) . . ?
C21B N2 C26A 139.0(10) . . ?
C25B N2 C26A 36.7(10) . . ?
C22A N2 C26A 91.5(9) . . ?
C25A N2 C23A 106.3(14) . . ?
C21B N2 C23A 51.2(11) . . ?
C25B N2 C23A 70.7(13) . . ?
C22A N2 C23A 102.4(12) . . ?
C26A N2 C23A 99.6(11) . . ?
C25A N2 C23B 113.0(15) . . ?
C21B N2 C23B 98.5(14) . . ?
C25B N2 C23B 142.8(17) . . ?
C22A N2 C23B 25.5(11) . . ?
C26A N2 C23B 116.7(14) . . ?
C23A N2 C23B 100.5(15) . . ?
C25A N2 C26B 44.2(11) . . ?
C21B N2 C26B 102.2(12) . . ?
C25B N2 C26B 109.2(15) . . ?
C22A N2 C26B 102.9(10) . . ?
C26A N2 C26B 94.7(12) . . ?
C23A N2 C26B 150.4(14) . . ?
C23B N2 C26B 95.8(13) . . ?
C21B C22B H23A 109.5 . . ?
C21B C22B H23B 109.5 . . ?
H23A C22B H23B 109.5 . . ?
C21B C22B H23C 109.5 . . ?
H23A C22B H23C 109.5 . . ?
H23B C22B H23C 109.5 . . ?
N2 C21B C22B 96.7(15) . . ?
N2 C21B H24A 112.4 . . ?
C22B C21B H24A 112.4 . . ?
N2 C21B H24B 112.4 . . ?
C22B C21B H24B 112.4 . . ?
H24A C21B H24B 110.0 . . ?
N2 C23B H22A 109.5 . . ?
N2 C23B H22B 109.5 . . ?
H22A C23B H22B 109.5 . . ?
N2 C23B H22C 109.5 . . ?
H22A C23B H22C 109.5 . . ?
H22B C23B H22C 109.5 . . ?
C24B C25B N2 124(2) . . ?
C24B C25B H24C 106.2 . . ?
N2 C25B H24C 106.2 . . ?
C24B C25B H24D 106.2 . . ?
N2 C25B H24D 106.2 . . ?
H24C C25B H24D 106.4 . . ?
C25B C24B H25A 109.5 . . ?
C25B C24B H25B 109.5 . . ?
H25A C24B H25B 109.5 . . ?
C25B C24B H25C 109.5 . . ?
H25A C24B H25C 109.5 . . ?
H25B C24B H25C 109.5 . . ?
C26B C27B H37A 109.5 . . ?
C26B C27B H37B 109.5 . . ?
H37A C27B H37B 109.5 . . ?
C26B C27B H37C 109.5 . . ?
H37A C27B H37C 109.5 . . ?
H37B C27B H37C 109.5 . . ?
C27B C26B N2 117.0(17) . . ?
C27B C26B H35A 108.0 . . ?
N2 C26B H35A 108.0 . . ?
C27B C26B H35B 108.0 . . ?
N2 C26B H35B 108.0 . . ?
H35A C26B H35B 107.3 . . ?
C24A C23A N2 121.3(16) . . ?
C24A C23A H40A 107.0 . . ?
N2 C23A H40A 107.0 . . ?
C24A C23A H40B 107.0 . . ?
N2 C23A H40B 107.0 . . ?
H40A C23A H40B 106.7 . . ?
C23A C24A H41A 109.5 . . ?
C23A C24A H41B 109.5 . . ?
H41A C24A H41B 109.5 . . ?
C23A C24A H41C 109.5 . . ?
H41A C24A H41C 109.5 . . ?
H41B C24A H41C 109.5 . . ?
N2 C25A H21A 109.5 . . ?
N2 C25A H21B 109.5 . . ?
H21A C25A H21B 109.5 . . ?
N2 C25A H21C 109.5 . . ?
H21A C25A H21C 109.5 . . ?
H21B C25A H21C 109.5 . . ?
C27A C26A N2 109.1(14) . . ?
C27A C26A H27A 109.9 . . ?
N2 C26A H27A 109.9 . . ?
C27A C26A H27B 109.9 . . ?
N2 C26A H27B 109.9 . . ?
H27A C26A H27B 108.3 . . ?
C26A C27A H23D 109.5 . . ?
C26A C27A H23E 109.5 . . ?
H23D C27A H23E 109.5 . . ?
C26A C27A H23F 109.5 . . ?
H23D C27A H23F 109.5 . . ?
H23E C27A H23F 109.5 . . ?
C22A C21A H21D 109.5 . . ?
C22A C21A H21E 109.5 . . ?
H21D C21A H21E 109.5 . . ?
C22A C21A H21F 109.5 . . ?
H21D C21A H21F 109.5 . . ?
H21E C21A H21F 109.5 . . ?
N2 C22A C21A 115.7(12) . . ?
N2 C22A H22D 108.4 . . ?
C21A C22A H22D 108.4 . . ?
N2 C22A H22E 108.4 . . ?
C21A C22A H22E 108.4 . . ?
H22D C22A H22E 107.4 . . ?

loop_
_geom_bond_atom_site_label_1
_geom_bond_atom_site_label_2
_geom_bond_distance
_geom_bond_site_symmetry_2
_geom_bond_publ_flag
C11 C12 1.505(12) . ?
C11 N1 1.505(9) . ?
C11 H11A 0.9700 . ?
C11 H11B 0.9700 . ?
C12 H12A 0.9600 . ?
C12 H12B 0.9600 . ?
C12 H12C 0.9600 . ?
C13 C14 1.485(12) . ?
C13 N1 1.515(9) . ?
C13 H13A 0.9700 . ?
C13 H13B 0.9700 . ?
C14 H14A 0.9600 . ?
C14 H14B 0.9600 . ?
C14 H14C 0.9600 . ?
C15 C16 1.482(12) . ?
C15 N1 1.507(10) . ?
C15 H15A 0.9700 . ?
C15 H15B 0.9700 . ?
C16 H16A 0.9600 . ?
C16 H16B 0.9600 . ?
C16 H16C 0.9600 . ?
C17 N1 1.501(8) . ?
C17 H17A 0.9600 . ?
C17 H17B 0.9600 . ?
C17 H17C 0.9600 . ?
C31 N3 1.157(19) . ?
C31 C32 1.424(18) . ?
C32 H32A 0.9600 . ?
C32 H32B 0.9600 . ?
C32 H32C 0.9600 . ?
B2 B11 1.752(12) . ?
B2 B7 1.760(12) . ?
B2 B6 1.907(12) . ?
B2 B3 1.908(12) . ?
B2 Sn 2.315(8) . ?
B2 H2 1.1000 . ?
B3 B7 1.764(10) . ?
B3 B8 1.772(11) . ?
B3 B4 1.889(11) . ?
B3 Sn 2.305(8) . ?
B3 H3 1.1000 . ?
B4 B8 1.753(11) . ?
B4 B9 1.768(11) . ?
B4 B5 1.895(11) . ?
B4 Sn 2.297(8) . ?
B4 H4 1.1000 . ?
B5 B10 1.757(11) . ?
B5 B9 1.760(12) . ?
B5 B6 1.876(12) . ?
B5 Sn 2.308(8) . ?
B5 H5 1.1000 . ?
B6 B11 1.771(12) . ?
B6 B10 1.772(13) . ?
B6 Sn 2.312(8) . ?
B6 H6 1.1000 . ?
B7 B12 1.786(12) . ?
B7 B11 1.789(12) . ?
B7 B8 1.790(12) . ?
B7 H7 1.1000 . ?
B8 B9 1.775(12) . ?
B8 B12 1.779(12) . ?
B8 H8 1.1000 . ?
B9 B10 1.774(13) . ?
B9 B12 1.777(12) . ?
B9 H9 1.1000 . ?
B10 B12 1.758(12) . ?
B10 B11 1.771(12) . ?
B10 H10 1.1000 . ?
B11 B12 1.768(13) . ?
B11 H11 1.1000 . ?
B12 H12 1.1000 . ?
Se Sn 2.3975(9) . ?
N2 C25A 1.398(14) . ?
N2 C21B 1.454(14) . ?
N2 C25B 1.493(17) . ?
N2 C22A 1.494(12) . ?
N2 C26A 1.529(13) . ?
N2 C23A 1.548(17) . ?
N2 C23B 1.564(17) . ?
N2 C26B 1.674(16) . ?
C22B C21B 1.520(17) . ?
C22B H23A 0.9600 . ?
C22B H23B 0.9600 . ?
C22B H23C 0.9600 . ?
C21B H24A 0.9700 . ?
C21B H24B 0.9700 . ?
C23B H22A 0.9600 . ?
C23B H22B 0.9600 . ?
C23B H22C 0.9600 . ?
C25B C24B 1.408(18) . ?
C25B H24C 0.9700 . ?
C25B H24D 0.9700 . ?
C24B H25A 0.9600 . ?
C24B H25B 0.9600 . ?
C24B H25C 0.9600 . ?
C27B C26B 1.408(17) . ?
C27B H37A 0.9600 . ?
C27B H37B 0.9600 . ?
C27B H37C 0.9600 . ?
C26B H35A 0.9700 . ?
C26B H35B 0.9700 . ?
C23A C24A 1.468(17) . ?
C23A H40A 0.9700 . ?
C23A H40B 0.9700 . ?
C24A H41A 0.9600 . ?
C24A H41B 0.9600 . ?
C24A H41C 0.9600 . ?
C25A H21A 0.9600 . ?
C25A H21B 0.9600 . ?
C25A H21C 0.9600 . ?
C26A C27A 1.493(17) . ?
C26A H27A 0.9700 . ?
C26A H27B 0.9700 . ?
C27A H23D 0.9600 . ?
C27A H23E 0.9600 . ?
C27A H23F 0.9600 . ?
C21A C22A 1.535(19) . ?
C21A H21D 0.9600 . ?
C21A H21E 0.9600 . ?
C21A H21F 0.9600 . ?
C22A H22D 0.9700 . ?
C22A H22E 0.9700 . ?
